data_7008504
loop_
_publ_author_name
'Pessoa, J. Costa'
'Correia, I.'
'Galv\~ao, A'
'Gameiro, A.'
'Felix, V.'
'Fiuza, E.'

_publ_section_title
;
 Enantioselectivity in Ni(II) Schiff-base complexes derived from
 amino-acids and (S)-o-N-(N-benzylprolyl)aminobenzophenone: molecular
 structure of several chiral Ni(II) Schiff-base complexes, circular
 dichroism and molecular mechanics studies.
;
_journal_issue 13
_journal_name_full 'Dalton transactions (Cambridge, England : 2003)'
_journal_page_first 2312
_journal_page_last 2321
_journal_paper_doi 10.1039/b503786g
_journal_year 2005
_chemical_formula_sum 'C34 H29 N7 Ni O3'
_chemical_formula_weight 642.35
_chemical_name_systematic
;
?
;
_space_group_IT_number 19
_symmetry_cell_setting orthorhombic
_symmetry_space_group_name_Hall 'P 2ac 2ab'
_symmetry_space_group_name_H-M 'P 21 21 21'
_atom_sites_solution_hydrogens geom
_atom_sites_solution_primary direct
_atom_sites_solution_secondary difmap
_audit_creation_method SHELXL-97
_cell_angle_alpha 90.00
_cell_angle_beta 90.00
_cell_angle_gamma 90.00
_cell_formula_units_Z 4
_cell_length_a 10.8750(10)
_cell_length_b 12.042(2)
_cell_length_c 24.834(3)
_cell_measurement_reflns_used 25
_cell_measurement_temperature 293(2)
_cell_measurement_theta_max 14.0
_cell_measurement_theta_min 10.0
_cell_volume 3252.2(7)
_computing_cell_refinement MOLEN
_computing_data_collection MOLEN
_computing_data_reduction MOLEN
_computing_molecular_graphics ORTEP3
_computing_publication_material WINGX
_computing_structure_refinement 'SHELXL-97 (Sheldrick, 1997)'
_computing_structure_solution SHELXS86
_diffrn_ambient_temperature 293(2)
_diffrn_measured_fraction_theta_full 1.000
_diffrn_measured_fraction_theta_max 1.000
_diffrn_measurement_device_type MACH3
_diffrn_measurement_method omega-2-teta
_diffrn_radiation_monochromator graphite
_diffrn_radiation_source 'fine-focus sealed tube'
_diffrn_radiation_type MoK\a
_diffrn_radiation_wavelength 0.71069
_diffrn_reflns_av_R_equivalents 0.0000
_diffrn_reflns_av_sigmaI/netI 0.1247
_diffrn_reflns_limit_h_max 0
_diffrn_reflns_limit_h_min -14
_diffrn_reflns_limit_k_max 0
_diffrn_reflns_limit_k_min -15
_diffrn_reflns_limit_l_max 32
_diffrn_reflns_limit_l_min 0
_diffrn_reflns_number 4381
_diffrn_reflns_theta_full 27.97
_diffrn_reflns_theta_max 27.97
_diffrn_reflns_theta_min 1.64
_diffrn_standards_decay_% 0.06
_diffrn_standards_number 2
_exptl_absorpt_coefficient_mu 0.641
_exptl_absorpt_correction_T_max 96.2
_exptl_absorpt_correction_T_min 87.3
_exptl_absorpt_correction_type empirical
_exptl_absorpt_process_details psi-scans
_exptl_crystal_colour red/orange
_exptl_crystal_density_diffrn 1.312
_exptl_crystal_density_meas ?
_exptl_crystal_density_method .
_exptl_crystal_description Parallelepiped
_exptl_crystal_F_000 1336
_exptl_crystal_size_max .5
_exptl_crystal_size_mid .4
_exptl_crystal_size_min .3
_refine_diff_density_max 0.777
_refine_diff_density_min -0.567
_refine_diff_density_rms 0.118
_refine_ls_abs_structure_details 'Flack H D (1983), Acta Cryst. A39, 876-881'
_refine_ls_abs_structure_Flack 0.03(6)
_refine_ls_extinction_method none
_refine_ls_goodness_of_fit_ref 1.058
_refine_ls_hydrogen_treatment mixed
_refine_ls_matrix_type full
_refine_ls_number_parameters 391
_refine_ls_number_reflns 4381
_refine_ls_number_restraints 30
_refine_ls_restrained_S_all 1.068
_refine_ls_R_factor_all 0.2154
_refine_ls_R_factor_gt 0.1061
_refine_ls_shift/su_max 0.003
_refine_ls_shift/su_mean 0.000
_refine_ls_structure_factor_coef Fsqd
_refine_ls_weighting_details 'calc w=1/[\s^2^(Fo^2^)+(0.1169P)^2^+7.6123P] where P=(Fo^2^+2Fc^2^)/3'
_refine_ls_weighting_scheme calc
_refine_ls_wR_factor_gt 0.2247
_refine_ls_wR_factor_ref 0.2900
_reflns_number_gt 2097
_reflns_number_total 4381
_reflns_threshold_expression >2sigma(I)
_cod_data_source_file b503786g.txt
_cod_data_source_block bbpim_b
_cod_depositor_comments
;
The following automatic conversions were performed:
'_symmetry_cell_setting' value 'Orthorhombic' changed to 'orthorhombic'
according to '/home/saulius/struct/CIF-dictionaries/cif_core.dic'
dictionary named 'cif_core.dic' version 2.4.1 from 2010-06-29.

Automatic conversion script
Id: cif_fix_enum 1527 2010-12-29 10:47:43Z saulius 
;
_cod_original_sg_symbol_H-M P212121
_cod_database_code 7008504

loop_
_symmetry_equiv_pos_as_xyz
'x, y, z'
'-x+1/2, -y, z+1/2'
'-x, y+1/2, -z+1/2'
'x+1/2, -y+1/2, -z'

loop_
_atom_site_label
_atom_site_type_symbol
_atom_site_fract_x
_atom_site_fract_y
_atom_site_fract_z
_atom_site_U_iso_or_equiv
_atom_site_adp_type
_atom_site_occupancy
_atom_site_symmetry_multiplicity
_atom_site_calc_flag
_atom_site_refinement_flags
_atom_site_disorder_assembly
_atom_site_disorder_group
Ni1 Ni 0.28019(14) 0.12269(13) 0.28407(7) 0.0405(4) Uani 1 1 d . . .
O1 O 0.2939(10) 0.4389(8) 0.2545(5) 0.064(3) Uani 1 1 d . . .
O2 O 0.3131(8) -0.0275(7) 0.2711(4) 0.052(3) Uani 1 1 d . . .
O3 O 0.2178(11) -0.1906(7) 0.2662(5) 0.071(3) Uani 1 1 d . . .
N1 N 0.1364(9) 0.0748(8) 0.3185(4) 0.039(2) Uani 1 1 d . . .
N2 N 0.2533(9) 0.2724(8) 0.2982(4) 0.039(3) Uani 1 1 d . . .
N3 N 0.4324(10) 0.1670(9) 0.2501(5) 0.045(3) Uani 1 1 d . . .
N4 N 0.0378(10) 0.0266(9) 0.2100(5) 0.049(3) Uani 1 1 d . . .
N5 N 0.1317(17) 0.0805(17) 0.1346(7) 0.101(6) Uani 1 1 d . . .
C1 C 0.3180(11) 0.3394(11) 0.2623(5) 0.041(3) Uani 1 1 d . . .
C2 C 0.4162(12) 0.2849(9) 0.2325(5) 0.042(3) Uani 1 1 d . . .
H2 H 0.4928 0.3244 0.2407 0.051 Uiso 1 1 calc R . .
C3 C 0.403(2) 0.2813(15) 0.1716(6) 0.083(6) Uani 1 1 d . . .
H31 H 0.3178 0.2783 0.1607 0.099 Uiso 1 1 calc R . .
H32 H 0.4429 0.3445 0.1547 0.099 Uiso 1 1 calc R . .
C4 C 0.469(4) 0.1751(18) 0.1593(9) 0.173(17) Uani 1 1 d . . .
H41 H 0.4330 0.1410 0.1277 0.207 Uiso 1 1 calc R . .
H42 H 0.5548 0.1908 0.1516 0.207 Uiso 1 1 calc R . .
C5 C 0.4619(14) 0.1032(12) 0.2017(5) 0.054(4) Uani 1 1 d . . .
H51 H 0.5396 0.0649 0.2063 0.065 Uiso 1 1 calc R . .
H52 H 0.3985 0.0482 0.1950 0.065 Uiso 1 1 calc R . .
C6 C 0.5335(13) 0.1515(11) 0.2903(7) 0.058(4) Uani 1 1 d . . .
H61 H 0.6103 0.1739 0.2736 0.070 Uiso 1 1 calc R . .
H62 H 0.5398 0.0730 0.2986 0.070 Uiso 1 1 calc R . .
C7 C 0.5191(14) 0.2149(12) 0.3427(6) 0.055(4) Uani 1 1 d . . .
C8 C 0.587(2) 0.3105(14) 0.3504(8) 0.086(6) Uani 1 1 d . . .
H8 H 0.6393 0.3343 0.3231 0.104 Uiso 1 1 calc R . .
C9 C 0.580(3) 0.3717(19) 0.3971(10) 0.130(10) Uani 1 1 d . . .
H9 H 0.6249 0.4366 0.4023 0.156 Uiso 1 1 calc R . .
C10 C 0.502(3) 0.330(2) 0.4352(10) 0.120(9) Uani 1 1 d . . .
H10 H 0.4964 0.3701 0.4669 0.144 Uiso 1 1 calc R . .
C11 C 0.429(2) 0.233(2) 0.4326(7) 0.093(7) Uani 1 1 d . . .
H11 H 0.3770 0.2080 0.4600 0.111 Uiso 1 1 calc R . .
C12 C 0.4449(16) 0.1767(15) 0.3815(6) 0.068(5) Uani 1 1 d . . .
H12 H 0.4019 0.1112 0.3753 0.082 Uiso 1 1 calc R . .
C13 C 0.2218(13) -0.0922(9) 0.2775(6) 0.049(3) Uani 1 1 d . . .
C14 C 0.1019(12) -0.0373(10) 0.2983(5) 0.043(3) Uani 1 1 d . . .
H14 H 0.0725 -0.0809 0.3290 0.052 Uiso 1 1 calc R . .
C15 C 0.0017(14) -0.0372(12) 0.2560(6) 0.050(3) Uani 1 1 d . . .
H151 H -0.0156 -0.1129 0.2451 0.060 Uiso 1 1 calc R . .
H152 H -0.0729 -0.0060 0.2712 0.060 Uiso 1 1 calc R . .
C16 C 0.0085(16) 0.1372(13) 0.1991(8) 0.075(5) Uani 1 1 d . . .
H16 H -0.0431 0.1819 0.2196 0.091 Uiso 1 1 calc R . .
C17 C 0.0683(17) 0.169(2) 0.1533(8) 0.084(6) Uani 1 1 d . . .
H17 H 0.0659 0.2388 0.1377 0.100 Uiso 1 1 calc R . .
C18 C 0.1132(17) -0.0041(16) 0.1671(7) 0.077(5) Uani 1 1 d . . .
H18 H 0.1460 -0.0747 0.1621 0.092 Uiso 1 1 calc R . .
C19 C 0.0739(10) 0.1247(11) 0.3534(5) 0.040(3) Uani 1 1 d . . .
C20 C -0.0288(11) 0.0703(10) 0.3811(6) 0.039(3) Uani 1 1 d . . .
C21 C -0.0058(14) -0.0047(12) 0.4236(5) 0.052(4) Uani 1 1 d . . .
H21 H 0.0752 -0.0219 0.4321 0.063 Uiso 1 1 calc R . .
C22 C -0.0976(18) -0.0526(13) 0.4524(7) 0.077(5) Uani 1 1 d . . .
H22 H -0.0801 -0.1002 0.4809 0.092 Uiso 1 1 calc R . .
C23 C -0.2202(16) -0.0285(14) 0.4382(8) 0.080(5) Uani 1 1 d . . .
H23 H -0.2847 -0.0640 0.4557 0.096 Uiso 1 1 calc R . .
C24 C -0.2437(15) 0.0470(15) 0.3986(8) 0.083(6) Uani 1 1 d . . .
H24 H -0.3247 0.0668 0.3916 0.100 Uiso 1 1 calc R . .
C25 C -0.1521(14) 0.0943(15) 0.3690(7) 0.078(6) Uani 1 1 d . . .
H25 H -0.1711 0.1424 0.3409 0.093 Uiso 1 1 calc R . .
C26 C 0.1057(12) 0.2406(11) 0.3693(5) 0.045(3) Uani 1 1 d . . .
C27 C 0.1879(11) 0.3114(10) 0.3409(5) 0.041(3) Uani 1 1 d . . .
C28 C 0.2074(13) 0.4164(10) 0.3632(6) 0.047(3) Uani 1 1 d . . .
H28 H 0.2586 0.4644 0.3443 0.057 Uiso 1 1 calc R . .
C29 C 0.1608(19) 0.4532(15) 0.4078(9) 0.092(7) Uani 1 1 d . . .
H29 H 0.1781 0.5248 0.4196 0.110 Uiso 1 1 calc R . .
C30 C 0.0818(19) 0.3818(15) 0.4388(7) 0.085(6) Uani 1 1 d . . .
H30 H 0.0544 0.4022 0.4729 0.102 Uiso 1 1 calc R . .
C31 C 0.0476(9) 0.2794(7) 0.4153(4) 0.073(5) Uani 1 1 d . . .
H311 H -0.0148 0.2375 0.4310 0.087 Uiso 1 1 calc R . .
N41 N 0.3190(9) -0.1401(7) 0.4262(4) 0.206(12) Uani 1 1 d RU . .
C42 C 0.2232(9) -0.2196(7) 0.4220(4) 0.115(8) Uani 1 1 d RU . .
C45 C 0.1714(9) -0.2347(7) 0.4739(4) 0.135(10) Uani 1 1 d RU . .
N44 N 0.2353(9) -0.1644(7) 0.5104(4) 0.181(11) Uani 1 1 d RU . .
C43 C 0.3266(9) -0.1060(7) 0.4809(4) 0.158(12) Uani 1 1 d RU . .

loop_
_atom_site_aniso_label
_atom_site_aniso_U_11
_atom_site_aniso_U_22
_atom_site_aniso_U_33
_atom_site_aniso_U_23
_atom_site_aniso_U_13
_atom_site_aniso_U_12
Ni1 0.0349(7) 0.0332(7) 0.0533(9) -0.0002(8) 0.0021(8) -0.0013(7)
O1 0.057(6) 0.044(5) 0.090(7) 0.016(5) 0.006(6) 0.002(5)
O2 0.049(5) 0.030(4) 0.078(7) -0.013(5) 0.014(5) 0.008(4)
O3 0.072(6) 0.026(4) 0.115(9) 0.002(5) 0.018(7) -0.004(5)
N1 0.037(5) 0.030(5) 0.049(6) 0.015(5) 0.006(5) -0.009(4)
N2 0.048(6) 0.031(5) 0.039(6) 0.003(4) -0.003(4) -0.003(4)
N3 0.044(6) 0.037(6) 0.056(7) -0.006(5) 0.001(5) 0.006(5)
N4 0.043(6) 0.050(6) 0.054(7) -0.002(6) -0.001(6) 0.011(5)
N5 0.095(13) 0.124(15) 0.084(12) 0.038(11) 0.023(10) -0.006(12)
C1 0.027(6) 0.049(7) 0.047(7) 0.012(6) 0.001(5) 0.000(5)
C2 0.040(6) 0.024(6) 0.063(9) 0.009(6) -0.009(6) -0.006(5)
C3 0.115(15) 0.082(13) 0.052(10) 0.025(9) 0.014(11) 0.027(12)
C4 0.37(5) 0.068(15) 0.083(17) 0.007(13) 0.05(2) 0.07(2)
C5 0.059(8) 0.050(9) 0.054(9) 0.002(7) 0.007(7) 0.015(7)
C6 0.050(8) 0.043(8) 0.081(11) 0.009(8) -0.006(9) -0.012(6)
C7 0.060(9) 0.045(8) 0.061(10) -0.005(7) -0.012(8) 0.004(7)
C8 0.122(16) 0.057(10) 0.081(13) -0.010(10) -0.039(13) -0.012(11)
C9 0.22(3) 0.069(13) 0.098(16) 0.015(14) -0.042(19) -0.04(2)
C10 0.17(3) 0.099(18) 0.089(17) -0.028(15) -0.044(18) 0.022(19)
C11 0.110(16) 0.130(19) 0.039(9) 0.021(11) -0.010(10) 0.008(15)
C12 0.069(10) 0.084(12) 0.053(9) 0.014(9) -0.002(8) -0.006(10)
C13 0.045(6) 0.030(6) 0.072(9) 0.004(6) -0.013(8) 0.001(6)
C14 0.044(7) 0.035(6) 0.051(8) 0.002(6) -0.003(6) -0.001(6)
C15 0.046(7) 0.046(8) 0.057(8) 0.011(7) 0.000(7) -0.017(6)
C16 0.076(11) 0.045(9) 0.106(14) 0.004(10) 0.011(10) 0.029(8)
C17 0.076(13) 0.112(17) 0.063(12) 0.021(12) -0.016(10) 0.023(12)
C18 0.083(13) 0.071(12) 0.076(12) -0.011(10) -0.008(11) 0.008(10)
C19 0.036(6) 0.034(6) 0.049(7) -0.009(7) 0.003(5) 0.013(6)
C20 0.030(6) 0.029(6) 0.059(8) 0.008(6) 0.003(6) 0.000(5)
C21 0.058(9) 0.053(8) 0.046(8) 0.021(7) -0.009(7) 0.002(7)
C22 0.093(13) 0.049(9) 0.088(12) 0.030(9) 0.027(11) 0.003(9)
C23 0.049(9) 0.070(11) 0.122(15) 0.034(11) 0.011(11) -0.003(10)
C24 0.050(10) 0.094(13) 0.105(14) 0.036(11) 0.007(9) 0.016(9)
C25 0.044(8) 0.106(15) 0.083(12) 0.050(11) 0.020(8) 0.010(9)
C26 0.049(7) 0.038(7) 0.049(8) 0.004(6) 0.011(6) 0.008(6)
C27 0.035(6) 0.039(7) 0.049(8) 0.004(6) 0.006(6) -0.005(5)
C28 0.046(7) 0.036(6) 0.060(8) -0.002(6) -0.005(7) -0.007(6)
C29 0.106(15) 0.048(10) 0.121(17) -0.035(11) 0.026(14) 0.006(11)
C30 0.120(15) 0.058(10) 0.075(11) -0.023(10) 0.031(11) 0.023(12)
C31 0.094(13) 0.046(9) 0.079(12) 0.004(9) 0.039(10) 0.011(9)
N41 0.17(2) 0.20(2) 0.24(2) 0.090(19) 0.080(19) 0.093(18)
C42 0.115(15) 0.062(11) 0.168(19) -0.026(12) -0.024(16) 0.028(12)
C45 0.123(17) 0.081(13) 0.20(2) 0.075(15) 0.011(17) 0.034(13)
N44 0.27(2) 0.22(2) 0.053(9) 0.000(12) -0.024(14) 0.13(2)
C43 0.123(18) 0.114(17) 0.24(3) -0.073(19) -0.051(19) 0.009(16)

loop_
_atom_type_symbol
_atom_type_description
_atom_type_scat_dispersion_real
_atom_type_scat_dispersion_imag
_atom_type_scat_source
Ni Ni 0.3393 1.1124 'International Tables Vol C Tables 4.2.6.8 and 6.1.1.4'
O O 0.0106 0.0060 'International Tables Vol C Tables 4.2.6.8 and 6.1.1.4'
C C 0.0033 0.0016 'International Tables Vol C Tables 4.2.6.8 and 6.1.1.4'
N N 0.0061 0.0033 'International Tables Vol C Tables 4.2.6.8 and 6.1.1.4'
H H 0.0000 0.0000 'International Tables Vol C Tables 4.2.6.8 and 6.1.1.4'

loop_
_geom_angle_atom_site_label_1
_geom_angle_atom_site_label_2
_geom_angle_atom_site_label_3
_geom_angle
_geom_angle_site_symmetry_1
_geom_angle_site_symmetry_3
_geom_angle_publ_flag
N2 Ni1 O2 177.8(5) . . ?
N2 Ni1 N1 94.6(4) . . ?
O2 Ni1 N1 86.6(4) . . ?
N2 Ni1 N3 87.1(4) . . ?
O2 Ni1 N3 91.6(4) . . ?
N1 Ni1 N3 177.5(5) . . ?
C13 O2 Ni1 114.9(8) . . ?
C19 N1 C14 122.1(11) . . ?
C19 N1 Ni1 128.3(9) . . ?
C14 N1 Ni1 109.6(8) . . ?
C27 N2 C1 124.2(10) . . ?
C27 N2 Ni1 124.4(8) . . ?
C1 N2 Ni1 111.2(8) . . ?
C5 N3 C6 108.8(11) . . ?
C5 N3 C2 106.5(11) . . ?
C6 N3 C2 113.5(10) . . ?
C5 N3 Ni1 113.7(9) . . ?
C6 N3 Ni1 107.7(9) . . ?
C2 N3 Ni1 106.8(8) . . ?
C18 N4 C16 103.8(14) . . ?
C18 N4 C15 129.0(13) . . ?
C16 N4 C15 127.1(14) . . ?
C18 N5 C17 108.7(16) . . ?
O1 C1 N2 123.5(12) . . ?
O1 C1 C2 120.7(12) . . ?
N2 C1 C2 115.8(11) . . ?
C1 C2 N3 111.4(11) . . ?
C1 C2 C3 116.8(13) . . ?
N3 C2 C3 106.0(12) . . ?
C4 C3 C2 100.5(15) . . ?
C5 C4 C3 111.0(19) . . ?
C4 C5 N3 108.2(14) . . ?
N3 C6 C7 115.7(12) . . ?
C12 C7 C8 120.6(17) . . ?
C12 C7 C6 120.5(14) . . ?
C8 C7 C6 118.9(16) . . ?
C9 C8 C7 122(2) . . ?
C10 C9 C8 115(2) . . ?
C9 C10 C11 129(2) . . ?
C10 C11 C12 110.7(19) . . ?
C7 C12 C11 123.1(18) . . ?
O3 C13 O2 126.6(14) . . ?
O3 C13 C14 117.4(13) . . ?
O2 C13 C14 115.9(9) . . ?
N1 C14 C15 114.5(10) . . ?
N1 C14 C13 106.7(10) . . ?
C15 C14 C13 112.1(11) . . ?
N4 C15 C14 110.9(11) . . ?
C17 C16 N4 108.5(16) . . ?
N5 C17 C16 108.2(18) . . ?
N5 C18 N4 110.7(17) . . ?
N1 C19 C20 121.5(12) . . ?
N1 C19 C26 120.3(11) . . ?
C20 C19 C26 118.1(11) . . ?
C25 C20 C21 117.4(12) . . ?
C25 C20 C19 122.3(12) . . ?
C21 C20 C19 120.2(11) . . ?
C22 C21 C20 122.4(14) . . ?
C21 C22 C23 118.4(15) . . ?
C24 C23 C22 119.7(16) . . ?
C25 C24 C23 122.0(16) . . ?
C24 C25 C20 119.8(14) . . ?
C31 C26 C27 119.5(12) . . ?
C31 C26 C19 115.3(11) . . ?
C27 C26 C19 125.1(12) . . ?
N2 C27 C28 122.9(12) . . ?
N2 C27 C26 120.5(11) . . ?
C28 C27 C26 116.1(12) . . ?
C29 C28 C27 126.1(15) . . ?
C28 C29 C30 119.2(16) . . ?
C31 C30 C29 117.2(14) . . ?
C26 C31 C30 120.9(12) . . ?
C42 N41 C43 108.0 . . ?
N41 C42 C45 108.0 . . ?
N44 C45 C42 108.0 . . ?
C45 N44 C43 108.0 . . ?
N44 C43 N41 108.0 . . ?

loop_
_geom_bond_atom_site_label_1
_geom_bond_atom_site_label_2
_geom_bond_distance
_geom_bond_site_symmetry_2
_geom_bond_publ_flag
Ni1 N2 1.859(9) . ?
Ni1 O2 1.872(8) . ?
Ni1 N1 1.874(9) . ?
Ni1 N3 1.933(11) . ?
O1 C1 1.241(15) . ?
O2 C13 1.271(15) . ?
O3 C13 1.218(14) . ?
N1 C19 1.255(15) . ?
N1 C14 1.488(15) . ?
N2 C27 1.360(15) . ?
N2 C1 1.394(15) . ?
N3 C5 1.464(16) . ?
N3 C6 1.495(18) . ?
N3 C2 1.497(15) . ?
N4 C18 1.39(2) . ?
N4 C16 1.396(18) . ?
N4 C15 1.433(17) . ?
N5 C18 1.31(2) . ?
N5 C17 1.35(3) . ?
C1 C2 1.456(17) . ?
C2 C3 1.52(2) . ?
C3 C4 1.50(3) . ?
C4 C5 1.36(2) . ?
C6 C7 1.52(2) . ?
C7 C12 1.34(2) . ?
C7 C8 1.38(2) . ?
C8 C9 1.38(3) . ?
C9 C10 1.37(3) . ?
C10 C11 1.42(3) . ?
C11 C12 1.45(2) . ?
C13 C14 1.550(18) . ?
C14 C15 1.513(19) . ?
C16 C17 1.36(2) . ?
C19 C20 1.466(17) . ?
C19 C26 1.491(18) . ?
C20 C25 1.404(19) . ?
C20 C21 1.410(17) . ?
C21 C22 1.36(2) . ?
C22 C23 1.41(2) . ?
C23 C24 1.36(2) . ?
C24 C25 1.36(2) . ?
C26 C31 1.388(15) . ?
C26 C27 1.423(17) . ?
C27 C28 1.397(17) . ?
C28 C29 1.30(2) . ?
C29 C30 1.44(3) . ?
C30 C31 1.414(19) . ?
N41 C42 1.4200 . ?
N41 C43 1.4200 . ?
C42 C45 1.4200 . ?
C45 N44 1.4200 . ?
N44 C43 1.4200 . ?

loop_
_geom_torsion_atom_site_label_1
_geom_torsion_atom_site_label_2
_geom_torsion_atom_site_label_3
_geom_torsion_atom_site_label_4
_geom_torsion
_geom_torsion_site_symmetry_1
_geom_torsion_site_symmetry_2
_geom_torsion_site_symmetry_3
_geom_torsion_site_symmetry_4
_geom_torsion_publ_flag
Ni1 N3 C6 C7 -57.9(13) . . . . ?
Ni1 N1 C14 C15 -99.8(11) . . . . ?
